data_4075800
loop_
_publ_author_name
'Alberti, Davide'
'Goddard, Richard'
'P\"orschke, Klaus-Richard'

_publ_section_title
;
 Dinuclear [{(\p-C3H5)M(PR3)}2(\m-X)]Y Complexes of Nickel and
 Palladium&#x2020;
;
_journal_issue 16
_journal_name_full Organometallics
_journal_page_first 3907
_journal_paper_doi 10.1021/om050020f
_journal_volume 24
_journal_year 2005
_chemical_absolute_configuration ad
_chemical_compound_source dichloromethane/pentane
_chemical_formula_moiety 'C24 H52 Br Ni2 P2 1+, C16 Al F36 O4 1-'
_chemical_formula_sum 'C40 H52 Al Br F36 Ni2 O4 P2'
_chemical_formula_weight 1567.07
_chemical_name_systematic
; (\m~2~-bromo)bis((\h^3^-allyl)(triisopropylphosphine)nickel)
  tetra(nonafluoro-tetrabutoxy)aluminate
;
_space_group_IT_number 19
_symmetry_cell_setting orthorhombic
_symmetry_Int_Tables_number 19
_symmetry_space_group_name_Hall 'P 2ac 2ab'
_symmetry_space_group_name_H-M 'P 21 21 21'
_atom_sites_solution_hydrogens geom
_atom_sites_solution_primary direct
_atom_sites_solution_secondary difmap
_cell_angle_alpha 90.00
_cell_angle_beta 90.00
_cell_angle_gamma 90.00
_cell_formula_units_Z 4
_cell_length_a 15.0314(3)
_cell_length_b 17.5337(2)
_cell_length_c 22.1486(4)
_cell_measurement_reflns_used 110113
_cell_measurement_temperature 100
_cell_measurement_theta_max 31.0
_cell_measurement_theta_min 2.91
_cell_volume 5837.40(17)
_computing_cell_refinement 'Denzo / Scalepack (Otwinowski 1997)'
_computing_data_collection 'Collect software (Nonius, 1998)'
_computing_data_reduction 'Denzo / Scalepack (Otwinowski 1997)'
_computing_molecular_graphics 'DIAMOND (Crystal Impact GbR, 1999)'
_computing_structure_refinement 'SHELXL-97 (Sheldrick, 1997)'
_computing_structure_solution 'SHELXS-97 (Sheldrick, 1990)'
_diffrn_ambient_temperature 100
_diffrn_measured_fraction_theta_full 0.997
_diffrn_measured_fraction_theta_max 0.997
_diffrn_measurement_device_type 'Nonius KappaCCD'
_diffrn_measurement_method 'CCD \w-scan'
_diffrn_radiation_monochromator graphite
_diffrn_radiation_source '0.3 mm focus rotating anode'
_diffrn_radiation_type MoK\a
_diffrn_radiation_wavelength 0.71073
_diffrn_reflns_av_R_equivalents 0.0692
_diffrn_reflns_av_sigmaI/netI 0.0520
_diffrn_reflns_limit_h_max 21
_diffrn_reflns_limit_h_min -21
_diffrn_reflns_limit_k_max 25
_diffrn_reflns_limit_k_min -25
_diffrn_reflns_limit_l_max 32
_diffrn_reflns_limit_l_min -31
_diffrn_reflns_number 79757
_diffrn_reflns_theta_full 30.98
_diffrn_reflns_theta_max 30.98
_diffrn_reflns_theta_min 3.48
_diffrn_standards_decay_% 0.0
_diffrn_standards_number 0
_exptl_absorpt_coefficient_mu 1.553
_exptl_absorpt_correction_T_max 0.93196
_exptl_absorpt_correction_T_min 0.83131
_exptl_absorpt_correction_type gaussian
_exptl_absorpt_process_details 'XPREP, Siemens (1995)'
_exptl_crystal_colour yellow
_exptl_crystal_density_diffrn 1.783
_exptl_crystal_density_meas ?
_exptl_crystal_density_method none
_exptl_crystal_description prism
_exptl_crystal_F_000 3128
_exptl_crystal_size_max 0.15
_exptl_crystal_size_mid 0.13
_exptl_crystal_size_min 0.05
_refine_diff_density_max 0.951
_refine_diff_density_min -0.745
_refine_diff_density_rms 0.075
_refine_ls_abs_structure_details 'Flack, H. D. (1983). Acta Cryst. A39, 876-881'
_refine_ls_abs_structure_Flack -0.008(5)
_refine_ls_extinction_method none
_refine_ls_goodness_of_fit_ref 1.045
_refine_ls_hydrogen_treatment constr
_refine_ls_matrix_type full
_refine_ls_number_parameters 795
_refine_ls_number_reflns 18529
_refine_ls_number_restraints 0
_refine_ls_restrained_S_all 1.045
_refine_ls_R_factor_all 0.0614
_refine_ls_R_factor_gt 0.0427
_refine_ls_shift/su_max 0.002
_refine_ls_shift/su_mean 0.000
_refine_ls_structure_factor_coef Fsqd
_refine_ls_weighting_details 'calc w=1/[\s^2^(Fo^2^)+(0.0214P)^2^+4.8326P] where P=(Fo^2^+2Fc^2^)/3'
_refine_ls_weighting_scheme calc
_refine_ls_wR_factor_gt 0.0752
_refine_ls_wR_factor_ref 0.0814
_reflns_number_gt 15253
_reflns_number_total 18529
_reflns_threshold_expression I>2\s(I)
_cod_data_source_file om050020fsi20050429_073548.cif
_cod_data_source_block 6c
_cod_depositor_comments
;
The following automatic conversions were performed:

'_exptl_crystal_density_meas' value 'none' was changed to '?' - the
value is perceived as not measured.

Automatic conversion script
Id: cif_fix_values 3008 2015-01-20 13:52:24Z robertas 
;
_cod_database_code 4075800

loop_
_symmetry_equiv_pos_as_xyz
'x, y, z'
'-x+1/2, -y, z+1/2'
'-x, y+1/2, -z+1/2'
'x+1/2, -y+1/2, -z'

loop_
_atom_site_label
_atom_site_type_symbol
_atom_site_fract_x
_atom_site_fract_y
_atom_site_fract_z
_atom_site_U_iso_or_equiv
_atom_site_adp_type
_atom_site_occupancy
_atom_site_symmetry_multiplicity
_atom_site_calc_flag
_atom_site_refinement_flags
_atom_site_disorder_assembly
_atom_site_disorder_group
C1 C 0.7009(3) 1.0309(2) 0.13818(19) 0.0546(11) Uani 1 1 d . . .
H1A H 0.7469 1.0235 0.1683 0.066 Uiso 1 1 calc R A 1
H1B H 0.7059 1.0787 0.1164 0.066 Uiso 1 1 calc R A 1
C2A C 0.6212(4) 1.0090(3) 0.1526(2) 0.0401(16) Uani 0.700(10) 1 d P B 1
H2A H 0.5718 1.0430 0.1420 0.048 Uiso 0.700(10) 1 calc PR B 1
C2B C 0.6716(8) 0.9773(7) 0.1726(5) 0.031(3) Uani 0.300(10) 1 d P B 2
H2B H 0.7193 0.9530 0.1959 0.038 Uiso 0.300(10) 1 calc PR B 2
C3 C 0.5999(3) 0.9323(2) 0.16747(15) 0.0403(8) Uani 1 1 d . . .
H3A H 0.5375 0.9183 0.1659 0.048 Uiso 1 1 calc R C 1
H3B H 0.6317 0.9099 0.2012 0.048 Uiso 1 1 calc R C 1
C4 C 0.71411(18) 0.77397(15) 0.01634(13) 0.0218(5) Uani 1 1 d . B .
H4 H 0.7269 0.8044 -0.0197 0.026 Uiso 1 1 calc R . .
C5 C 0.8006(2) 0.77427(19) 0.05376(16) 0.0337(7) Uani 1 1 d . . .
H5A H 0.8125 0.8251 0.0676 0.051 Uiso 1 1 calc R . .
H5B H 0.8491 0.7570 0.0291 0.051 Uiso 1 1 calc R . .
H5C H 0.7939 0.7409 0.0878 0.051 Uiso 1 1 calc R . .
C6 C 0.6924(2) 0.69345(16) -0.00674(14) 0.0267(6) Uani 1 1 d . . .
H6A H 0.6386 0.6949 -0.0301 0.040 Uiso 1 1 calc R . .
H6B H 0.6846 0.6597 0.0270 0.040 Uiso 1 1 calc R . .
H6C H 0.7403 0.6754 -0.0316 0.040 Uiso 1 1 calc R . .
C7 C 0.5716(2) 0.75995(16) 0.11324(13) 0.0250(6) Uani 1 1 d . B .
H7 H 0.5311 0.7926 0.1365 0.030 Uiso 1 1 calc R . .
C8 C 0.6410(3) 0.7320(2) 0.15869(15) 0.0381(8) Uani 1 1 d . . .
H8A H 0.6761 0.7744 0.1723 0.057 Uiso 1 1 calc R . .
H8B H 0.6789 0.6950 0.1397 0.057 Uiso 1 1 calc R . .
H8C H 0.6115 0.7090 0.1926 0.057 Uiso 1 1 calc R . .
C9 C 0.5139(2) 0.69322(18) 0.09064(18) 0.0380(8) Uani 1 1 d . . .
H9A H 0.4708 0.7119 0.0623 0.057 Uiso 1 1 calc R . .
H9B H 0.4838 0.6702 0.1242 0.057 Uiso 1 1 calc R . .
H9C H 0.5511 0.6560 0.0714 0.057 Uiso 1 1 calc R . .
C10 C 0.53298(18) 0.83112(15) -0.00261(13) 0.0216(5) Uani 1 1 d . B .
H10 H 0.5112 0.7796 -0.0111 0.026 Uiso 1 1 calc R . .
C11 C 0.45550(18) 0.87714(17) 0.02458(15) 0.0273(6) Uani 1 1 d . . .
H11A H 0.4372 0.8541 0.0619 0.041 Uiso 1 1 calc R . .
H11B H 0.4065 0.8775 -0.0032 0.041 Uiso 1 1 calc R . .
H11C H 0.4746 0.9285 0.0320 0.041 Uiso 1 1 calc R . .
C12 C 0.5631(2) 0.86643(19) -0.06223(14) 0.0321(7) Uani 1 1 d . . .
H12A H 0.6111 0.8369 -0.0788 0.048 Uiso 1 1 calc R . .
H12B H 0.5830 0.9177 -0.0553 0.048 Uiso 1 1 calc R . .
H12C H 0.5143 0.8669 -0.0901 0.048 Uiso 1 1 calc R . .
C13 C 0.6164(2) 1.1134(3) -0.0026(2) 0.0601(12) Uani 1 1 d . . .
H13A H 0.5721 1.1062 -0.0339 0.072 Uiso 1 1 calc R D 1
H13B H 0.5992 1.0928 0.0364 0.072 Uiso 1 1 calc R D 1
C14A C 0.6572(3) 1.1764(3) -0.0023(3) 0.0361(16) Uani 0.698(12) 1 d P B 1
H14A H 0.6662 1.2001 0.0373 0.043 Uiso 0.698(12) 1 calc PR B 1
C14B C 0.6394(6) 1.1701(7) -0.0416(6) 0.033(3) Uani 0.302(12) 1 d P B 2
H14B H 0.6147 1.1564 -0.0811 0.039 Uiso 0.302(12) 1 calc PR B 2
C15 C 0.7107(2) 1.2059(2) -0.05132(18) 0.0436(9) Uani 1 1 d . . .
H15A H 0.7516 1.2469 -0.0417 0.052 Uiso 1 1 calc R E 1
H15B H 0.6817 1.2115 -0.0902 0.052 Uiso 1 1 calc R E 1
C16 C 0.89015(18) 1.01624(15) -0.11931(13) 0.0217(5) Uani 1 1 d . B .
H16 H 0.8923 0.9708 -0.0936 0.026 Uiso 1 1 calc R . .
C17 C 0.8053(2) 1.00881(19) -0.15747(15) 0.0323(7) Uani 1 1 d . . .
H17A H 0.7541 1.0109 -0.1316 0.048 Uiso 1 1 calc R . .
H17B H 0.8060 0.9610 -0.1786 0.048 Uiso 1 1 calc R . .
H17C H 0.8027 1.0499 -0.1861 0.048 Uiso 1 1 calc R . .
C18 C 0.97353(19) 1.01337(17) -0.15881(14) 0.0260(6) Uani 1 1 d . . .
H18A H 1.0254 1.0177 -0.1338 0.039 Uiso 1 1 calc R . .
H18B H 0.9723 1.0548 -0.1871 0.039 Uiso 1 1 calc R . .
H18C H 0.9752 0.9658 -0.1803 0.039 Uiso 1 1 calc R . .
C19 C 0.92920(19) 1.17994(16) -0.11156(14) 0.0247(6) Uani 1 1 d . B .
H19 H 0.9879 1.1634 -0.1257 0.030 Uiso 1 1 calc R . .
C20 C 0.8752(2) 1.19984(19) -0.16802(17) 0.0384(8) Uani 1 1 d . . .
H20A H 0.8663 1.1547 -0.1918 0.058 Uiso 1 1 calc R . .
H20B H 0.9069 1.2370 -0.1915 0.058 Uiso 1 1 calc R . .
H20C H 0.8186 1.2203 -0.1562 0.058 Uiso 1 1 calc R . .
C21 C 0.9447(2) 1.25137(18) -0.07270(19) 0.0422(9) Uani 1 1 d . . .
H21A H 0.9785 1.2379 -0.0375 0.063 Uiso 1 1 calc R . .
H21B H 0.8884 1.2722 -0.0605 0.063 Uiso 1 1 calc R . .
H21C H 0.9767 1.2887 -0.0958 0.063 Uiso 1 1 calc R . .
C22 C 0.97043(18) 1.08688(18) -0.00842(14) 0.0280(6) Uani 1 1 d . B .
H22 H 1.0236 1.1139 -0.0225 0.034 Uiso 1 1 calc R . .
C23 C 0.9410(2) 1.1249(2) 0.05107(16) 0.0425(9) Uani 1 1 d . . .
H23A H 0.9249 1.1770 0.0435 0.064 Uiso 1 1 calc R . .
H23B H 0.9891 1.1233 0.0796 0.064 Uiso 1 1 calc R . .
H23C H 0.8907 1.0980 0.0672 0.064 Uiso 1 1 calc R . .
C24 C 0.9973(2) 1.0040(2) 0.00332(16) 0.0373(8) Uani 1 1 d . . .
H24A H 1.0156 0.9807 -0.0339 0.056 Uiso 1 1 calc R . .
H24B H 0.9474 0.9766 0.0196 0.056 Uiso 1 1 calc R . .
H24C H 1.0456 1.0027 0.0316 0.056 Uiso 1 1 calc R . .
C25 C 0.98182(16) 0.88604(16) 0.23662(13) 0.0215(5) Uani 1 1 d . . .
C26 C 0.9229(2) 0.8138(2) 0.2433(2) 0.0455(10) Uani 1 1 d . . .
C27 C 0.94287(19) 0.95102(18) 0.27673(14) 0.0291(7) Uani 1 1 d . . .
C28 C 0.9812(2) 0.9134(2) 0.16940(15) 0.0335(7) Uani 1 1 d . . .
C29 C 1.19771(16) 0.93474(15) 0.39713(11) 0.0163(5) Uani 1 1 d . . .
C30 C 1.22866(17) 1.01310(15) 0.42290(12) 0.0207(5) Uani 1 1 d . . .
C31 C 1.10745(18) 0.91229(16) 0.42648(12) 0.0224(5) Uani 1 1 d . . .
C32 C 1.26874(17) 0.87334(15) 0.41354(13) 0.0217(5) Uani 1 1 d . . .
C33 C 1.24750(18) 1.02760(14) 0.19572(11) 0.0176(4) Uani 1 1 d . . .
C34 C 1.2624(2) 1.02429(18) 0.12608(13) 0.0286(6) Uani 1 1 d . . .
C35 C 1.1956(2) 1.10202(17) 0.21204(14) 0.0278(6) Uani 1 1 d . . .
C36 C 1.33945(19) 1.02907(17) 0.22811(14) 0.0272(6) Uani 1 1 d . . .
C37 C 1.26532(17) 0.75495(14) 0.24236(12) 0.0190(5) Uani 1 1 d . . .
C38 C 1.35753(19) 0.73125(17) 0.26789(14) 0.0261(6) Uani 1 1 d . . .
C39 C 1.1948(2) 0.69336(16) 0.25880(14) 0.0259(6) Uani 1 1 d . . .
C40 C 1.2713(2) 0.76245(17) 0.17248(14) 0.0274(6) Uani 1 1 d . . .
Al Al 1.17248(5) 0.90031(4) 0.26723(3) 0.01394(13) Uani 1 1 d . . .
Br Br 0.75303(2) 0.972410(17) 0.005805(15) 0.03464(7) Uani 1 1 d . . .
F1 F 0.83553(13) 0.83029(13) 0.24153(12) 0.0565(7) Uani 1 1 d . . .
F2 F 0.93919(16) 0.76474(13) 0.19848(13) 0.0638(8) Uani 1 1 d . . .
F3 F 0.93887(15) 0.77832(13) 0.29449(12) 0.0583(7) Uani 1 1 d . . .
F4 F 0.87136(12) 0.98358(12) 0.25195(9) 0.0391(5) Uani 1 1 d . . .
F5 F 0.91777(12) 0.92397(13) 0.33084(9) 0.0446(5) Uani 1 1 d . . .
F6 F 1.00309(12) 1.00413(11) 0.28680(9) 0.0370(4) Uani 1 1 d . . .
F7 F 0.89929(13) 0.91062(13) 0.14505(9) 0.0438(5) Uani 1 1 d . . .
F8 F 1.00881(12) 0.98514(12) 0.16530(9) 0.0395(5) Uani 1 1 d . . .
F9 F 1.03409(15) 0.87092(14) 0.13575(9) 0.0514(6) Uani 1 1 d . . .
F10 F 1.21879(11) 1.01779(9) 0.48285(7) 0.0253(3) Uani 1 1 d . . .
F11 F 1.31495(10) 1.02481(10) 0.41101(8) 0.0273(4) Uani 1 1 d . . .
F12 F 1.18347(11) 1.07017(9) 0.39843(7) 0.0249(3) Uani 1 1 d . . .
F13 F 1.11545(12) 0.89064(11) 0.48418(7) 0.0326(4) Uani 1 1 d . . .
F14 F 1.05122(11) 0.97150(10) 0.42515(8) 0.0282(4) Uani 1 1 d . . .
F15 F 1.06966(11) 0.85544(10) 0.39630(8) 0.0279(4) Uani 1 1 d . . .
F16 F 1.29715(11) 0.87989(10) 0.47084(8) 0.0293(4) Uani 1 1 d . . .
F17 F 1.23548(11) 0.80328(8) 0.40738(8) 0.0272(4) Uani 1 1 d . . .
F18 F 1.33932(11) 0.87867(10) 0.37761(8) 0.0274(4) Uani 1 1 d . . .
F19 F 1.29004(14) 1.09015(12) 0.10323(8) 0.0428(5) Uani 1 1 d . . .
F20 F 1.32508(14) 0.97248(13) 0.11311(9) 0.0433(5) Uani 1 1 d . . .
F21 F 1.18891(13) 1.00390(12) 0.09777(8) 0.0412(5) Uani 1 1 d . . .
F22 F 1.24693(15) 1.16422(9) 0.20929(9) 0.0401(5) Uani 1 1 d . . .
F23 F 1.12819(13) 1.11285(11) 0.17309(10) 0.0422(5) Uani 1 1 d . . .
F24 F 1.16091(14) 1.09779(10) 0.26657(9) 0.0388(4) Uani 1 1 d . . .
F25 F 1.39841(12) 1.07526(11) 0.20146(9) 0.0366(4) Uani 1 1 d . . .
F26 F 1.33131(13) 1.05359(11) 0.28503(8) 0.0368(4) Uani 1 1 d . . .
F27 F 1.37452(12) 0.95988(10) 0.23038(10) 0.0380(5) Uani 1 1 d . . .
F28 F 1.39477(13) 0.67350(11) 0.23677(9) 0.0368(5) Uani 1 1 d . . .
F29 F 1.41455(11) 0.78945(11) 0.26645(9) 0.0345(4) Uani 1 1 d . . .
F30 F 1.35116(13) 0.70876(10) 0.32520(8) 0.0333(4) Uani 1 1 d . . .
F31 F 1.22582(13) 0.62271(9) 0.25141(9) 0.0354(4) Uani 1 1 d . . .
F32 F 1.16984(14) 0.70011(10) 0.31618(9) 0.0355(4) Uani 1 1 d . . .
F33 F 1.12216(12) 0.70041(10) 0.22464(9) 0.0352(4) Uani 1 1 d . . .
F34 F 1.27370(13) 0.69448(10) 0.14457(8) 0.0359(5) Uani 1 1 d . . .
F35 F 1.20206(13) 0.80093(11) 0.15140(8) 0.0340(4) Uani 1 1 d . . .
F36 F 1.34469(13) 0.80054(11) 0.15624(9) 0.0366(4) Uani 1 1 d . . .
Ni1 Ni 0.66428(2) 0.93715(2) 0.088945(17) 0.02102(7) Uani 1 1 d . B .
Ni2 Ni 0.74699(2) 1.10068(2) -0.027306(16) 0.02216(7) Uani 1 1 d . B .
O1 O 1.06526(12) 0.86778(10) 0.25462(9) 0.0196(4) Uani 1 1 d . . .
O2 O 1.18778(12) 0.94290(10) 0.33696(8) 0.0168(3) Uani 1 1 d . . .
O3 O 1.19901(12) 0.96603(10) 0.21187(8) 0.0176(4) Uani 1 1 d . . .
O4 O 1.24379(13) 0.82284(9) 0.26763(8) 0.0178(3) Uani 1 1 d . . .
P1 P 0.62159(4) 0.82345(4) 0.05506(3) 0.01651(12) Uani 1 1 d . . .
P2 P 0.88270(4) 1.09942(4) -0.06734(3) 0.01717(12) Uani 1 1 d . . .

loop_
_atom_site_aniso_label
_atom_site_aniso_U_11
_atom_site_aniso_U_22
_atom_site_aniso_U_33
_atom_site_aniso_U_23
_atom_site_aniso_U_13
_atom_site_aniso_U_12
C1 0.077(3) 0.045(2) 0.042(2) -0.0204(18) -0.001(2) -0.017(2)
C2A 0.050(3) 0.036(3) 0.035(3) -0.015(2) 0.005(2) 0.002(2)
C2B 0.030(6) 0.043(7) 0.021(5) -0.014(5) -0.003(4) 0.001(5)
C3 0.059(2) 0.0385(18) 0.0235(16) -0.0091(14) 0.0117(15) -0.0012(17)
C4 0.0220(13) 0.0222(13) 0.0212(14) -0.0021(11) 0.0025(10) 0.0046(10)
C5 0.0211(14) 0.0363(17) 0.044(2) -0.0076(15) -0.0049(13) 0.0094(12)
C6 0.0340(16) 0.0251(14) 0.0210(14) -0.0034(11) 0.0007(11) 0.0092(11)
C7 0.0315(15) 0.0227(14) 0.0209(14) 0.0043(11) 0.0081(11) 0.0032(11)
C8 0.056(2) 0.0346(17) 0.0236(16) 0.0104(13) 0.0018(15) 0.0135(15)
C9 0.0456(19) 0.0240(15) 0.045(2) 0.0034(14) 0.0145(16) -0.0056(14)
C10 0.0195(12) 0.0212(13) 0.0239(14) -0.0008(11) -0.0033(10) 0.0041(10)
C11 0.0185(12) 0.0291(15) 0.0344(17) 0.0064(13) 0.0010(11) 0.0039(11)
C12 0.0365(16) 0.0405(18) 0.0192(15) 0.0028(13) -0.0020(12) 0.0110(14)
C13 0.0211(16) 0.084(3) 0.075(3) 0.022(3) 0.0117(18) 0.0153(19)
C14A 0.026(2) 0.040(3) 0.043(4) -0.017(2) -0.003(2) 0.013(2)
C14B 0.013(4) 0.052(7) 0.033(7) -0.020(5) -0.004(4) 0.017(4)
C15 0.0327(18) 0.048(2) 0.050(2) -0.0012(17) 0.0019(16) 0.0234(16)
C16 0.0200(12) 0.0187(13) 0.0264(14) -0.0050(11) -0.0005(10) 0.0009(10)
C17 0.0246(14) 0.0378(17) 0.0344(17) -0.0142(14) -0.0039(12) -0.0028(12)
C18 0.0239(13) 0.0277(15) 0.0263(15) -0.0041(12) 0.0051(11) 0.0037(11)
C19 0.0230(14) 0.0200(13) 0.0312(16) 0.0032(11) 0.0037(11) 0.0013(11)
C20 0.0382(18) 0.0343(17) 0.043(2) 0.0155(15) 0.0021(15) 0.0059(14)
C21 0.0372(19) 0.0237(16) 0.066(3) -0.0083(16) 0.0074(17) -0.0084(13)
C22 0.0174(12) 0.0416(17) 0.0251(15) -0.0004(13) -0.0048(10) -0.0024(11)
C23 0.0349(17) 0.065(2) 0.0273(17) -0.0162(17) -0.0026(14) -0.0051(16)
C24 0.0301(16) 0.053(2) 0.0293(17) 0.0151(15) -0.0045(13) 0.0078(14)
C25 0.0135(11) 0.0269(14) 0.0241(14) 0.0022(11) -0.0033(9) -0.0039(10)
C26 0.0289(17) 0.039(2) 0.069(3) 0.0083(19) -0.0151(17) -0.0105(15)
C27 0.0216(13) 0.0420(18) 0.0238(15) 0.0007(13) -0.0023(11) 0.0067(12)
C28 0.0254(14) 0.052(2) 0.0231(15) 0.0012(14) -0.0057(12) 0.0036(14)
C29 0.0157(11) 0.0186(12) 0.0146(12) 0.0000(10) 0.0002(8) -0.0010(9)
C30 0.0226(13) 0.0242(13) 0.0152(12) -0.0026(10) 0.0012(9) -0.0008(10)
C31 0.0209(12) 0.0276(14) 0.0185(13) 0.0041(10) 0.0014(10) -0.0034(10)
C32 0.0218(13) 0.0234(12) 0.0199(13) -0.0009(10) -0.0043(10) 0.0009(10)
C33 0.0201(11) 0.0162(10) 0.0164(11) 0.0033(9) -0.0013(10) -0.0011(11)
C34 0.0306(16) 0.0351(15) 0.0200(14) 0.0058(12) 0.0019(11) 0.0004(13)
C35 0.0279(14) 0.0207(13) 0.0348(16) 0.0048(12) 0.0068(12) -0.0012(11)
C36 0.0240(13) 0.0285(14) 0.0290(15) 0.0055(12) -0.0030(12) -0.0052(12)
C37 0.0211(13) 0.0168(11) 0.0191(13) -0.0021(9) 0.0013(10) 0.0030(9)
C38 0.0250(14) 0.0281(14) 0.0253(15) -0.0026(12) -0.0014(11) 0.0080(11)
C39 0.0300(15) 0.0196(13) 0.0281(16) -0.0045(11) -0.0004(12) -0.0004(11)
C40 0.0321(16) 0.0294(15) 0.0206(14) -0.0025(11) 0.0009(11) 0.0039(12)
Al 0.0148(3) 0.0143(3) 0.0127(3) 0.0000(3) -0.0003(3) 0.0000(3)
Br 0.03268(15) 0.02787(14) 0.04338(19 -0.00129(13) 0.01743(15 -0.00801(13)
F1 0.0193(9) 0.0570(13) 0.0932(19) 0.0204(13) -0.0131(11) -0.0154(9)
F2 0.0496(14) 0.0394(12) 0.102(2) -0.0146(13) -0.0329(14) -0.0094(10)
F3 0.0367(12) 0.0523(13) 0.0857(19) 0.0378(13) -0.0097(12) -0.0181(10)
F4 0.0251(9) 0.0535(12) 0.0388(11) 0.0046(9) -0.0035(8) 0.0185(9)
F5 0.0305(10) 0.0752(15) 0.0282(10) 0.0089(10) 0.0081(8) 0.0156(10)
F6 0.0348(10) 0.0326(10) 0.0437(12) -0.0105(8) -0.0083(8) 0.0083(8)
F7 0.0325(10) 0.0644(14) 0.0344(11) 0.0001(10) -0.0183(8) 0.0033(9)
F8 0.0320(10) 0.0507(12) 0.0358(11) 0.0197(9) -0.0055(8) -0.0024(9)
F9 0.0469(12) 0.0822(17) 0.0251(11) -0.0121(11) -0.0054(9) 0.0239(12)
F10 0.0338(9) 0.0282(8) 0.0139(8) -0.0047(6) -0.0001(6) 0.0013(7)
F11 0.0233(8) 0.0297(9) 0.0289(9) -0.0062(8) 0.0029(7) -0.0069(7)
F12 0.0362(9) 0.0184(8) 0.0201(8) -0.0006(6) -0.0021(7) 0.0039(7)
F13 0.0327(9) 0.0469(11) 0.0182(8) 0.0105(8) 0.0026(7) -0.0093(8)
F14 0.0218(8) 0.0354(9) 0.0275(9) -0.0040(7) 0.0052(7) 0.0063(7)
F15 0.0226(8) 0.0301(9) 0.0310(10) 0.0028(7) -0.0009(7) -0.0086(7)
F16 0.0326(9) 0.0334(9) 0.0219(9) -0.0010(7) -0.0124(7) 0.0057(7)
F17 0.0355(10) 0.0182(7) 0.0281(9) 0.0011(6) -0.0064(7) 0.0015(7)
F18 0.0181(8) 0.0333(9) 0.0307(9) -0.0059(7) -0.0020(7) 0.0056(7)
F19 0.0514(12) 0.0511(12) 0.0260(10) 0.0159(9) 0.0065(9) -0.0140(10)
F20 0.0465(12) 0.0550(13) 0.0285(10) -0.0054(9) 0.0127(9) 0.0094(10)
F21 0.0421(11) 0.0635(14) 0.0181(9) 0.0041(9) -0.0045(8) -0.0083(9)
F22 0.0441(11) 0.0173(8) 0.0588(13) 0.0030(8) 0.0067(11) -0.0073(8)
F23 0.0345(10) 0.0327(10) 0.0595(14) 0.0070(10) -0.0078(9) 0.0084(8)
F24 0.0473(11) 0.0284(9) 0.0406(11) -0.0045(8) 0.0167(9) 0.0033(9)
F25 0.0251(9) 0.0437(11) 0.0412(11) 0.0094(9) 0.0019(8) -0.0143(8)
F26 0.0381(10) 0.0472(11) 0.0251(9) -0.0026(8) -0.0065(8) -0.0115(9)
F27 0.0290(9) 0.0334(10) 0.0517(13) 0.0046(9) -0.0129(9) 0.0046(8)
F28 0.0364(10) 0.0343(10) 0.0397(11) -0.0107(9) -0.0004(8) 0.0190(8)
F29 0.0201(8) 0.0367(10) 0.0466(12) -0.0046(9) -0.0030(8) 0.0029(7)
F30 0.0443(11) 0.0318(9) 0.0237(9) 0.0014(7) -0.0082(8) 0.0139(8)
F31 0.0472(12) 0.0152(8) 0.0438(11) -0.0033(7) 0.0026(8) 0.0018(7)
F32 0.0463(11) 0.0303(9) 0.0300(10) -0.0019(8) 0.0150(9) -0.0101(9)
F33 0.0284(9) 0.0318(10) 0.0454(12) -0.0059(8) -0.0071(8) -0.0057(8)
F34 0.0499(12) 0.0349(10) 0.0229(9) -0.0118(7) 0.0008(8) 0.0099(8)
F35 0.0438(11) 0.0384(10) 0.0199(9) 0.0000(7) -0.0062(8) 0.0128(8)
F36 0.0399(11) 0.0420(11) 0.0279(10) 0.0053(8) 0.0136(8) -0.0015(9)
Ni1 0.02066(16) 0.02117(16) 0.02121(17 -0.00465(14) 0.00141(14 -0.00160(14)
Ni2 0.01398(14) 0.02665(16) 0.02586(18 -0.00816(14) 0.00090(14 -0.00126(15)
O1 0.0147(8) 0.0215(9) 0.0226(10) 0.0019(7) -0.0028(7) -0.0018(7)
O2 0.0210(9) 0.0173(8) 0.0120(8) -0.0006(7) -0.0001(7) 0.0012(7)
O3 0.0216(9) 0.0170(8) 0.0143(9) 0.0028(7) -0.0005(7) -0.0039(7)
O4 0.0200(8) 0.0138(8) 0.0195(9) -0.0023(6) -0.0020(8) 0.0036(7)
P1 0.0166(3) 0.0171(3) 0.0159(3) 0.0003(2) 0.0010(2) 0.0023(2)
P2 0.0140(3) 0.0181(3) 0.0195(3) -0.0022(3) -0.0007(2) -0.0010(2)

loop_
_atom_type_symbol
_atom_type_description
_atom_type_scat_dispersion_real
_atom_type_scat_dispersion_imag
_atom_type_scat_source
C C 0.0033 0.0016 'International Tables Vol C Tables 4.2.6.8 and 6.1.1.4'
H H 0.0000 0.0000 'International Tables Vol C Tables 4.2.6.8 and 6.1.1.4'
Al Al 0.0645 0.0514 'International Tables Vol C Tables 4.2.6.8 and 6.1.1.4'
Br Br -0.2901 2.4595 'International Tables Vol C Tables 4.2.6.8 and 6.1.1.4'
F F 0.0171 0.0103 'International Tables Vol C Tables 4.2.6.8 and 6.1.1.4'
Ni Ni 0.3393 1.1124 'International Tables Vol C Tables 4.2.6.8 and 6.1.1.4'
O O 0.0106 0.0060 'International Tables Vol C Tables 4.2.6.8 and 6.1.1.4'
P P 0.1023 0.0942 'International Tables Vol C Tables 4.2.6.8 and 6.1.1.4'

loop_
_geom_angle_atom_site_label_1
_geom_angle_atom_site_label_2
_geom_angle_atom_site_label_3
_geom_angle
_geom_angle_publ_flag
C2B C1 C2A 47.4(6) y
C2B C1 Ni1 68.8(5) y
C2A C1 Ni1 69.2(3) y
C1 C2A C3 123.1(5) y
C1 C2A Ni1 73.4(3) y
C3 C2A Ni1 68.9(2) y
C1 C2B C3 130.8(10) y
C1 C2B Ni1 74.0(5) y
C3 C2B Ni1 70.6(4) y
C2B C3 C2A 44.1(6) y
C2B C3 Ni1 70.0(5) y
C2A C3 Ni1 69.3(2) y
C6 C4 C5 111.2(2) y
C6 C4 P1 115.2(2) y
C5 C4 P1 112.5(2) y
C8 C7 C9 110.7(3) y
C8 C7 P1 111.8(2) y
C9 C7 P1 117.2(2) y
C12 C10 C11 110.5(2) y
C12 C10 P1 114.4(2) y
C11 C10 P1 108.2(2) y
C14A C13 C14B 40.7(5) y
C14A C13 Ni2 68.3(3) y
C14B C13 Ni2 70.5(4) y
C13 C14A C15 125.4(5) y
C13 C14A Ni2 75.1(3) y
C15 C14A Ni2 69.5(2) y
C15 C14B C13 133.5(10) y
C15 C14B Ni2 69.6(4) y
C13 C14B Ni2 70.7(5) y
C14B C15 C14A 38.9(6) y
C14B C15 Ni2 74.1(5) y
C14A C15 Ni2 67.7(2) y
C18 C16 C17 111.3(2) y
C18 C16 P2 115.40(19) y
C17 C16 P2 110.90(19) y
C20 C19 C21 110.6(3) y
C20 C19 P2 113.9(2) y
C21 C19 P2 112.4(2) y
C24 C22 C23 109.9(3) y
C24 C22 P2 114.6(2) y
C23 C22 P2 110.1(2) y
O1 C25 C26 107.9(2) y
O1 C25 C27 110.7(2) y
C26 C25 C27 109.1(3) y
O1 C25 C28 111.0(2) y
C26 C25 C28 109.7(3) y
C27 C25 C28 108.4(2) y
F3 C26 F2 107.6(3) y
F3 C26 F1 107.7(3) y
F2 C26 F1 107.2(3) y
F3 C26 C25 111.3(3) y
F2 C26 C25 110.5(3) y
F1 C26 C25 112.3(3) y
F6 C27 F4 108.7(3) y
F6 C27 F5 106.9(3) y
F4 C27 F5 107.0(2) y
F6 C27 C25 110.8(2) y
F4 C27 C25 112.4(2) y
F5 C27 C25 110.9(3) y
F9 C28 F8 107.9(3) y
F9 C28 F7 107.7(3) y
F8 C28 F7 107.1(3) y
F9 C28 C25 111.1(3) y
F8 C28 C25 110.7(3) y
F7 C28 C25 112.1(3) y
O2 C29 C31 110.1(2) y
O2 C29 C30 107.5(2) y
C31 C29 C30 109.3(2) y
O2 C29 C32 112.3(2) y
C31 C29 C32 109.0(2) y
C30 C29 C32 108.6(2) y
F12 C30 F10 107.6(2) y
F12 C30 F11 107.5(2) y
F10 C30 F11 107.0(2) y
F12 C30 C29 111.3(2) y
F10 C30 C29 112.6(2) y
F11 C30 C29 110.6(2) y
F15 C31 F13 107.8(2) y
F15 C31 F14 107.5(2) y
F13 C31 F14 107.3(2) y
F15 C31 C29 110.7(2) y
F13 C31 C29 113.1(2) y
F14 C31 C29 110.2(2) y
F18 C32 F17 107.6(2) y
F18 C32 F16 107.8(2) y
F17 C32 F16 107.1(2) y
F18 C32 C29 111.0(2) y
F17 C32 C29 110.8(2) y
F16 C32 C29 112.2(2) y
O3 C33 C36 111.7(2) y
O3 C33 C34 108.1(2) y
C36 C33 C34 109.2(2) y
O3 C33 C35 109.7(2) y
C36 C33 C35 108.8(2) y
C34 C33 C35 109.4(2) y
F21 C34 F19 108.4(2) y
F21 C34 F20 107.6(3) y
F19 C34 F20 106.8(2) y
F21 C34 C33 111.1(2) y
F19 C34 C33 112.9(2) y
F20 C34 C33 109.8(2) y
F24 C35 F22 108.4(3) y
F24 C35 F23 107.3(2) y
F22 C35 F23 106.9(2) y
F24 C35 C33 111.3(2) y
F22 C35 C33 112.5(2) y
F23 C35 C33 110.2(2) y
F27 C36 F26 107.2(2) y
F27 C36 F25 107.9(2) y
F26 C36 F25 106.4(2) y
F27 C36 C33 110.8(2) y
F26 C36 C33 111.0(2) y
F25 C36 C33 113.3(2) y
O4 C37 C38 107.3(2) y
O4 C37 C40 110.5(2) y
C38 C37 C40 109.5(2) y
O4 C37 C39 110.5(2) y
C38 C37 C39 109.7(2) y
C40 C37 C39 109.3(2) y
F30 C38 F29 107.2(2) y
F30 C38 F28 107.2(2) y
F29 C38 F28 107.2(2) y
F30 C38 C37 111.2(2) y
F29 C38 C37 111.1(2) y
F28 C38 C37 112.7(2) y
F32 C39 F33 107.7(2) y
F32 C39 F31 107.4(2) y
F33 C39 F31 107.6(2) y
F32 C39 C37 110.7(2) y
F33 C39 C37 111.1(2) y
F31 C39 C37 112.1(2) y
F35 C40 F36 107.4(2) y
F35 C40 F34 108.1(2) y
F36 C40 F34 107.3(2) y
F35 C40 C37 110.4(2) y
F36 C40 C37 110.9(2) y
F34 C40 C37 112.6(2) y
O3 Al O4 112.58(10) y
O3 Al O2 108.33(9) y
O4 Al O2 104.58(9) y
O3 Al O1 108.64(9) y
O4 Al O1 108.58(9) y
O2 Al O1 114.17(10) y
Ni1 Br Ni2 118.014(18) y
C2B Ni1 C3 39.4(3) y
C2B Ni1 C2A 30.3(4) y
C3 Ni1 C2A 41.74(18) y
C2B Ni1 C1 37.2(4) y
C3 Ni1 C1 72.55(16) y
C2A Ni1 C1 37.4(2) y
C2B Ni1 P1 130.4(4) y
C3 Ni1 P1 96.65(10) y
C2A Ni1 P1 135.19(16) y
C1 Ni1 P1 167.53(13) y
C2B Ni1 Br 127.2(3) y
C3 Ni1 Br 165.59(10) y
C2A Ni1 Br 124.69(16) y
C1 Ni1 Br 93.07(13) y
P1 Ni1 Br 97.75(2) y
C14A Ni2 C15 42.8(2) y
C14A Ni2 C14B 26.3(3) y
C15 Ni2 C14B 36.3(4) y
C14A Ni2 C13 36.53(19) y
C15 Ni2 C13 73.07(17) y
C14B Ni2 C13 38.8(4) y
C14A Ni2 P2 138.27(16) y
C15 Ni2 P2 98.84(11) y
C14B Ni2 P2 131.9(4) y
C13 Ni2 P2 170.28(13) y
C14A Ni2 Br 125.34(17) y
C15 Ni2 Br 166.19(11) y
C14B Ni2 Br 130.0(3) y
C13 Ni2 Br 93.29(13) y
P2 Ni2 Br 94.53(2) y
C25 O1 Al 146.22(18) y
C29 O2 Al 148.28(17) y
C33 O3 Al 147.65(17) y
C37 O4 Al 146.69(18) y
C4 P1 C10 104.79(13) y
C4 P1 C7 110.13(13) y
C10 P1 C7 103.32(14) y
C4 P1 Ni1 111.09(9) y
C10 P1 Ni1 112.04(9) y
C7 P1 Ni1 114.76(10) y
C19 P2 C16 104.31(13) y
C19 P2 C22 101.09(14) y
C16 P2 C22 107.29(13) y
C19 P2 Ni2 123.26(10) y
C16 P2 Ni2 108.03(9) y
C22 P2 Ni2 111.71(10) y

loop_
_geom_bond_atom_site_label_1
_geom_bond_atom_site_label_2
_geom_bond_distance
_geom_bond_publ_flag
C1 C2B 1.289(13) y
C1 C2A 1.297(7) y
C1 Ni1 2.048(4) y
C2A C3 1.422(6) y
C2A Ni1 1.998(5) y
C2B C3 1.341(11) y
C2B Ni1 1.986(10) y
C3 Ni1 1.992(3) y
C4 C6 1.537(4) y
C4 C5 1.541(4) y
C4 P1 1.850(3) y
C7 C8 1.531(4) y
C7 C9 1.540(4) y
C7 P1 1.862(3) y
C10 C12 1.527(4) y
C10 C11 1.539(4) y
C10 P1 1.850(3) y
C13 C14A 1.263(7) y
C13 C14B 1.362(13) y
C13 Ni2 2.051(3) y
C14A C15 1.447(7) y
C14A Ni2 1.972(4) y
C14B C15 1.261(12) y
C14B Ni2 2.048(10) y
C15 Ni2 1.997(4) y
C16 C18 1.529(4) y
C16 C17 1.536(4) y
C16 P2 1.861(3) y
C19 C20 1.531(5) y
C19 C21 1.537(4) y
C19 P2 1.855(3) y
C22 C24 1.531(5) y
C22 C23 1.541(4) y
C22 P2 1.868(3) y
C25 O1 1.354(3) y
C25 C26 1.552(4) y
C25 C27 1.559(4) y
C25 C28 1.564(4) y
C26 F3 1.316(5) y
C26 F2 1.336(5) y
C26 F1 1.346(4) y
C27 F6 1.318(4) y
C27 F4 1.335(3) y
C27 F5 1.343(4) y
C28 F9 1.320(4) y
C28 F8 1.328(4) y
C28 F7 1.344(3) y
C29 O2 1.349(3) y
C29 C31 1.555(4) y
C29 C30 1.559(4) y
C29 C32 1.559(4) y
C30 F12 1.325(3) y
C30 F10 1.338(3) y
C30 F11 1.339(3) y
C31 F15 1.328(3) y
C31 F13 1.339(3) y
C31 F14 1.339(3) y
C32 F18 1.329(3) y
C32 F17 1.333(3) y
C32 F16 1.344(3) y
C33 O3 1.351(3) y
C33 C36 1.557(4) y
C33 C34 1.560(4) y
C33 C35 1.563(4) y
C34 F21 1.320(3) y
C34 F19 1.327(3) y
C34 F20 1.340(4) y
C35 F24 1.318(3) y
C35 F22 1.337(3) y
C35 F23 1.344(4) y
C36 F27 1.324(3) y
C36 F26 1.338(4) y
C36 F25 1.338(3) y
C37 O4 1.355(3) y
C37 C38 1.554(4) y
C37 C40 1.556(4) y
C37 C39 1.557(4) y
C38 F30 1.332(4) y
C38 F29 1.333(4) y
C38 F28 1.347(3) y
C39 F32 1.330(3) y
C39 F33 1.334(4) y
C39 F31 1.334(3) y
C40 F35 1.325(3) y
C40 F36 1.339(3) y
C40 F34 1.343(3) y
Al O3 1.7291(19) y
Al O4 1.7304(19) y
Al O2 1.7310(19) y
Al O1 1.7323(19) y
Br Ni1 2.3564(5) y
Br Ni2 2.3674(5) y
Ni1 P1 2.2248(8) y
Ni2 P2 2.2244(7) y
